data_4500209
loop_
_publ_author_name
'Mochida, Tomoyuki'
'Miura, Yuji'
'Shimizu, Fumiko'

_publ_section_title
;
 Assembled Structures and Cation&#x2212;Anion Interactions in Crystals of
 Alkylimidazolium and Alkyltriazolium Iodides with Ferrocenyl Substituents
;
_journal_issue 1
_journal_name_full 'Crystal Growth &amp; Design'
_journal_page_first 262
_journal_paper_doi 10.1021/cg101264h
_journal_volume 11
_journal_year 2011
_chemical_formula_moiety 'C15 H17 Fe N2, I'
_chemical_formula_sum 'C15 H17 Fe I N2'
_chemical_formula_weight 408.06
_chemical_name_systematic
;

 ?

;
_space_group_IT_number 15
_symmetry_cell_setting monoclinic
_symmetry_space_group_name_Hall '-C 2yc'
_symmetry_space_group_name_H-M 'C 1 2/c 1'
_atom_sites_solution_hydrogens geom
_atom_sites_solution_primary direct
_atom_sites_solution_secondary difmap
_audit_creation_method SHELXL-97
_cell_angle_alpha 90.00
_cell_angle_beta 97.8280(10)
_cell_angle_gamma 90.00
_cell_formula_units_Z 8
_cell_length_a 36.863(2)
_cell_length_b 5.8375(3)
_cell_length_c 13.9186(8)
_cell_measurement_reflns_used 3548
_cell_measurement_temperature 173
_cell_measurement_theta_max 27.62
_cell_measurement_theta_min 2.23
_cell_volume 2967.2(3)
_computing_cell_refinement 'Bruker SMART'
_computing_data_collection 'Bruker SMART'
_computing_data_reduction 'Bruker SAINT'
_computing_molecular_graphics 'Bruker SHELXTL'
_computing_publication_material 'Bruker SHELXTL'
_computing_structure_refinement 'SHELXL-97 (Sheldrick, 1997)'
_computing_structure_solution 'SHELXS-97 (Sheldrick, 1990)'
_diffrn_ambient_temperature 173
_diffrn_detector_area_resol_mean 8.333
_diffrn_measured_fraction_theta_full 0.997
_diffrn_measured_fraction_theta_max 0.997
_diffrn_measurement_device_type 'CCD area detector'
_diffrn_measurement_method 'phi and omega scans'
_diffrn_radiation_monochromator graphite
_diffrn_radiation_source 'fine-focus sealed tube'
_diffrn_radiation_type MoK\a
_diffrn_radiation_wavelength 0.71073
_diffrn_reflns_av_R_equivalents 0.0230
_diffrn_reflns_av_sigmaI/netI 0.0283
_diffrn_reflns_limit_h_max 48
_diffrn_reflns_limit_h_min -21
_diffrn_reflns_limit_k_max 7
_diffrn_reflns_limit_k_min -7
_diffrn_reflns_limit_l_max 18
_diffrn_reflns_limit_l_min -18
_diffrn_reflns_number 9277
_diffrn_reflns_theta_full 27.90
_diffrn_reflns_theta_max 27.90
_diffrn_reflns_theta_min 1.12
_diffrn_standards_decay_% 0
_exptl_absorpt_coefficient_mu 3.085
_exptl_absorpt_correction_T_max 0.7478
_exptl_absorpt_correction_T_min 0.5774
_exptl_absorpt_correction_type empirical
_exptl_absorpt_process_details 'SADABS; Sheldrick, 1996'
_exptl_crystal_colour orange
_exptl_crystal_density_diffrn 1.827
_exptl_crystal_density_method 'not measured'
_exptl_crystal_description block
_exptl_crystal_F_000 1600
_exptl_crystal_size_max 0.20
_exptl_crystal_size_mid 0.20
_exptl_crystal_size_min 0.10
_refine_diff_density_max 0.871
_refine_diff_density_min -0.426
_refine_diff_density_rms 0.095
_refine_ls_extinction_coef 0
_refine_ls_extinction_method none
_refine_ls_goodness_of_fit_ref 1.087
_refine_ls_hydrogen_treatment constr
_refine_ls_matrix_type full
_refine_ls_number_parameters 174
_refine_ls_number_reflns 3547
_refine_ls_number_restraints 0
_refine_ls_restrained_S_all 1.087
_refine_ls_R_factor_all 0.0358
_refine_ls_R_factor_gt 0.0260
_refine_ls_shift/su_max 0.001
_refine_ls_shift/su_mean 0.000
_refine_ls_structure_factor_coef Fsqd
_refine_ls_weighting_details 'calc w=1/[\s^2^(Fo^2^)+(0.0350P)^2^+3.7978P] where P=(Fo^2^+2Fc^2^)/3'
_refine_ls_weighting_scheme calc
_refine_ls_wR_factor_gt 0.0597
_refine_ls_wR_factor_ref 0.0762
_reflns_number_gt 2908
_reflns_number_total 3547
_reflns_threshold_expression >2sigma(I)
_cod_data_source_file cg101264h_si_001.cif
_cod_data_source_block 3-I
_cod_depositor_comments
;
The following automatic conversions were performed:

'_symmetry_cell_setting' value 'Monoclinic' changed to 'monoclinic'
according to /home/saulius/struct/CIF-dictionaries/cif_core.dic
dictionary named 'cif_core.dic' version 2.4.1 from 2010-06-29.

Automatic conversion script
Id: cif_fix_values 1715 2011-07-08 13:25:40Z adriana 
;
_cod_original_sg_symbol_H-M C2/c
_cod_database_code 4500209

loop_
_symmetry_equiv_pos_as_xyz
'x, y, z'
'-x, y, -z+1/2'
'x+1/2, y+1/2, z'
'-x+1/2, y+1/2, -z+1/2'
'-x, -y, -z'
'x, -y, z-1/2'
'-x+1/2, -y+1/2, -z'
'x+1/2, -y+1/2, z-1/2'

loop_
_atom_site_label
_atom_site_type_symbol
_atom_site_fract_x
_atom_site_fract_y
_atom_site_fract_z
_atom_site_U_iso_or_equiv
_atom_site_adp_type
_atom_site_occupancy
_atom_site_symmetry_multiplicity
_atom_site_calc_flag
_atom_site_refinement_flags
I1 I 0.054018(6) 0.21911(4) 0.375285(16) 0.03364(9) Uani 1 1 d .
Fe1 Fe 0.181579(12) 0.21670(7) 0.87959(3) 0.01942(10) Uani 1 1 d .
C1 C 0.15985(8) 0.2022(5) 0.7369(2) 0.0219(6) Uani 1 1 d .
N2 N 0.07887(7) 0.5090(4) 0.62615(17) 0.0240(5) Uani 1 1 d .
N1 N 0.06350(7) 0.3211(4) 0.66006(18) 0.0253(5) Uani 1 1 d .
C11 C 0.12361(8) 0.2885(5) 0.6980(2) 0.0220(6) Uani 1 1 d .
C5 C 0.16801(9) -0.0234(5) 0.7752(2) 0.0244(6) Uani 1 1 d .
H5 H 0.1510 -0.1446 0.7778 0.029 Uiso 1 1 calc R
C12 C 0.08992(9) 0.1872(5) 0.7034(2) 0.0254(6) Uani 1 1 d .
H12 H 0.0863 0.0444 0.7334 0.031 Uiso 1 1 calc R
C15 C 0.11521(8) 0.4928(5) 0.64781(19) 0.0228(6) Uani 1 1 d .
H15 H 0.1325 0.6022 0.6317 0.027 Uiso 1 1 calc R
C9 C 0.18894(10) 0.1438(6) 1.0251(2) 0.0327(7) Uani 1 1 d .
H9 H 0.2030 0.0217 1.0563 0.039 Uiso 1 1 calc R
C16 C 0.02403(9) 0.2803(6) 0.6435(3) 0.0361(8) Uani 1 1 d .
H16A H 0.0112 0.4147 0.6643 0.054 Uiso 1 1 calc R
H16B H 0.0182 0.1461 0.6809 0.054 Uiso 1 1 calc R
H16C H 0.0162 0.2527 0.5743 0.054 Uiso 1 1 calc R
C7 C 0.17232(10) 0.4963(6) 0.9613(2) 0.0340(8) Uani 1 1 d .
H7 H 0.1732 0.6523 0.9423 0.041 Uiso 1 1 calc R
C2 C 0.19321(8) 0.3288(5) 0.7475(2) 0.0246(6) Uani 1 1 d .
H2 H 0.1959 0.4833 0.7283 0.029 Uiso 1 1 calc R
C17 C 0.05715(10) 0.6878(5) 0.5709(2) 0.0327(7) Uani 1 1 d .
H17A H 0.0458 0.6248 0.5087 0.049 Uiso 1 1 calc R
H17B H 0.0731 0.8159 0.5590 0.049 Uiso 1 1 calc R
H17C H 0.0381 0.7420 0.6079 0.049 Uiso 1 1 calc R
C4 C 0.20612(9) -0.0321(5) 0.8083(2) 0.0279(7) Uani 1 1 d .
H4 H 0.2191 -0.1612 0.8368 0.033 Uiso 1 1 calc R
C8 C 0.20206(10) 0.3676(6) 1.0089(2) 0.0329(7) Uani 1 1 d .
H8 H 0.2264 0.4212 1.0269 0.039 Uiso 1 1 calc R
C3 C 0.22160(9) 0.1848(6) 0.7915(2) 0.0285(7) Uani 1 1 d .
H3 H 0.2466 0.2260 0.8072 0.034 Uiso 1 1 calc R
C6 C 0.14129(10) 0.3529(6) 0.9468(2) 0.0333(7) Uani 1 1 d .
H6 H 0.1177 0.3948 0.9156 0.040 Uiso 1 1 calc R
C10 C 0.15151(9) 0.1340(6) 0.9870(2) 0.0314(7) Uani 1 1 d .
H10 H 0.1359 0.0048 0.9880 0.038 Uiso 1 1 calc R

loop_
_atom_site_aniso_label
_atom_site_aniso_U_11
_atom_site_aniso_U_22
_atom_site_aniso_U_33
_atom_site_aniso_U_23
_atom_site_aniso_U_13
_atom_site_aniso_U_12
I1 0.03563(14) 0.03264(13) 0.03356(13) -0.00881(8) 0.00800(10) 0.00204(9)
Fe1 0.0217(2) 0.0214(2) 0.01530(19) -0.00082(14) 0.00305(16) 0.00138(16)
C1 0.0265(16) 0.0261(14) 0.0136(12) -0.0008(10) 0.0048(11) -0.0026(12)
N2 0.0282(13) 0.0244(12) 0.0190(12) 0.0014(9) 0.0023(10) -0.0010(10)
N1 0.0238(13) 0.0312(13) 0.0209(12) -0.0001(10) 0.0028(10) -0.0029(11)
C11 0.0260(15) 0.0258(14) 0.0145(12) -0.0007(10) 0.0042(11) -0.0001(12)
C5 0.0319(16) 0.0245(15) 0.0171(13) -0.0041(11) 0.0040(12) -0.0014(12)
C12 0.0289(16) 0.0274(15) 0.0201(14) 0.0023(11) 0.0043(12) -0.0023(13)
C15 0.0254(15) 0.0274(15) 0.0157(13) -0.0018(11) 0.0037(12) -0.0053(12)
C9 0.046(2) 0.0353(17) 0.0170(14) 0.0021(12) 0.0047(14) 0.0081(15)
C16 0.0221(16) 0.049(2) 0.0375(19) 0.0009(15) 0.0059(14) -0.0011(14)
C7 0.054(2) 0.0252(16) 0.0232(15) -0.0045(12) 0.0078(15) 0.0068(15)
C2 0.0273(15) 0.0284(15) 0.0192(14) 0.0013(11) 0.0072(12) -0.0040(13)
C17 0.0404(19) 0.0264(16) 0.0294(16) 0.0000(13) -0.0022(15) 0.0091(14)
C4 0.0339(17) 0.0304(16) 0.0206(14) -0.0019(12) 0.0077(13) 0.0090(13)
C8 0.0371(18) 0.0393(18) 0.0210(15) -0.0095(13) -0.0002(14) -0.0056(15)
C3 0.0217(15) 0.0411(18) 0.0236(15) 0.0001(13) 0.0061(12) 0.0006(13)
C6 0.0333(18) 0.0464(19) 0.0212(15) -0.0035(14) 0.0075(14) 0.0141(15)
C10 0.0398(19) 0.0348(17) 0.0230(15) -0.0043(13) 0.0159(14) -0.0046(15)

loop_
_atom_type_symbol
_atom_type_description
_atom_type_scat_dispersion_real
_atom_type_scat_dispersion_imag
_atom_type_scat_source
C C 0.0033 0.0016 'International Tables Vol C Tables 4.2.6.8 and 6.1.1.4'
H H 0.0000 0.0000 'International Tables Vol C Tables 4.2.6.8 and 6.1.1.4'
N N 0.0061 0.0033 'International Tables Vol C Tables 4.2.6.8 and 6.1.1.4'
Fe Fe 0.3463 0.8444 'International Tables Vol C Tables 4.2.6.8 and 6.1.1.4'
I I -0.4742 1.8119 'International Tables Vol C Tables 4.2.6.8 and 6.1.1.4'

loop_
_geom_angle_atom_site_label_1
_geom_angle_atom_site_label_2
_geom_angle_atom_site_label_3
_geom_angle
C6 Fe1 C5 118.49(14)
C6 Fe1 C10 41.09(14)
C5 Fe1 C10 104.83(13)
C6 Fe1 C1 104.52(13)
C5 Fe1 C1 41.35(11)
C10 Fe1 C1 121.61(13)
C6 Fe1 C4 155.16(15)
C5 Fe1 C4 40.79(12)
C10 Fe1 C4 120.70(13)
C1 Fe1 C4 68.78(12)
C6 Fe1 C7 40.56(14)
C5 Fe1 C7 154.83(13)
C10 Fe1 C7 68.41(14)
C1 Fe1 C7 120.09(12)
C4 Fe1 C7 163.38(14)
C6 Fe1 C3 160.97(14)
C5 Fe1 C3 68.72(13)
C10 Fe1 C3 157.66(14)
C1 Fe1 C3 68.50(12)
C4 Fe1 C3 40.67(13)
C7 Fe1 C3 126.37(14)
C6 Fe1 C2 123.06(13)
C5 Fe1 C2 68.91(12)
C10 Fe1 C2 159.19(13)
C1 Fe1 C2 40.78(12)
C4 Fe1 C2 68.29(12)
C7 Fe1 C2 108.36(13)
C3 Fe1 C2 40.35(12)
C6 Fe1 C9 68.39(13)
C5 Fe1 C9 123.34(13)
C10 Fe1 C9 40.35(14)
C1 Fe1 C9 159.15(13)
C4 Fe1 C9 108.97(13)
C7 Fe1 C9 68.05(13)
C3 Fe1 C9 124.20(13)
C2 Fe1 C9 159.33(13)
C6 Fe1 C8 68.37(14)
C5 Fe1 C8 161.48(13)
C10 Fe1 C8 68.27(14)
C1 Fe1 C8 156.96(13)
C4 Fe1 C8 126.71(13)
C7 Fe1 C8 40.47(13)
C3 Fe1 C8 110.76(14)
C2 Fe1 C8 123.53(13)
C9 Fe1 C8 40.52(14)
C2 C1 C5 107.6(3)
C2 C1 C11 126.3(3)
C5 C1 C11 126.0(3)
C2 C1 Fe1 70.06(16)
C5 C1 Fe1 69.05(15)
C11 C1 Fe1 124.4(2)
C15 N2 N1 108.6(2)
C15 N2 C17 128.9(3)
N1 N2 C17 122.4(3)
C12 N1 N2 108.7(2)
C12 N1 C16 128.9(3)
N2 N1 C16 122.3(3)
C12 C11 C15 104.6(3)
C12 C11 C1 127.8(3)
C15 C11 C1 127.6(3)
C4 C5 C1 107.5(3)
C4 C5 Fe1 69.89(16)
C1 C5 Fe1 69.60(16)
C4 C5 H5 126.2
C1 C5 H5 126.2
Fe1 C5 H5 125.8
N1 C12 C11 109.3(3)
N1 C12 H12 125.3
C11 C12 H12 125.3
N2 C15 C11 108.7(3)
N2 C15 H15 125.6
C11 C15 H15 125.6
C10 C9 C8 108.3(3)
C10 C9 Fe1 69.27(17)
C8 C9 Fe1 69.82(17)
C10 C9 H9 125.9
C8 C9 H9 125.9
Fe1 C9 H9 126.6
N1 C16 H16A 109.5
N1 C16 H16B 109.5
H16A C16 H16B 109.5
N1 C16 H16C 109.5
H16A C16 H16C 109.5
H16B C16 H16C 109.5
C6 C7 C8 108.2(3)
C6 C7 Fe1 68.90(18)
C8 C7 Fe1 70.13(18)
C6 C7 H7 125.9
C8 C7 H7 125.9
Fe1 C7 H7 126.7
C3 C2 C1 108.3(3)
C3 C2 Fe1 69.82(17)
C1 C2 Fe1 69.16(16)
C3 C2 H2 125.8
C1 C2 H2 125.9
Fe1 C2 H2 126.7
N2 C17 H17A 109.5
N2 C17 H17B 109.5
H17A C17 H17B 109.5
N2 C17 H17C 109.5
H17A C17 H17C 109.5
H17B C17 H17C 109.5
C5 C4 C3 108.5(3)
C5 C4 Fe1 69.32(17)
C3 C4 Fe1 70.11(18)
C5 C4 H4 125.8
C3 C4 H4 125.8
Fe1 C4 H4 126.4
C7 C8 C9 107.7(3)
C7 C8 Fe1 69.41(17)
C9 C8 Fe1 69.66(17)
C7 C8 H8 126.2
C9 C8 H8 126.2
Fe1 C8 H8 126.3
C2 C3 C4 108.1(3)
C2 C3 Fe1 69.83(18)
C4 C3 Fe1 69.22(18)
C2 C3 H3 126.0
C4 C3 H3 126.0
Fe1 C3 H3 126.6
C7 C6 C10 108.1(3)
C7 C6 Fe1 70.54(19)
C10 C6 Fe1 69.99(18)
C7 C6 H6 126.0
C10 C6 H6 126.0
Fe1 C6 H6 125.1
C9 C10 C6 107.7(3)
C9 C10 Fe1 70.38(19)
C6 C10 Fe1 68.91(18)
C9 C10 H10 126.1
C6 C10 H10 126.1
Fe1 C10 H10 126.1

loop_
_geom_bond_atom_site_label_1
_geom_bond_atom_site_label_2
_geom_bond_distance
Fe1 C6 2.022(3)
Fe1 C5 2.032(3)
Fe1 C10 2.037(3)
Fe1 C1 2.039(3)
Fe1 C4 2.039(3)
Fe1 C7 2.044(3)
Fe1 C3 2.051(3)
Fe1 C2 2.051(3)
Fe1 C9 2.051(3)
Fe1 C8 2.054(3)
C1 C2 1.425(4)
C1 C5 1.437(4)
C1 C11 1.461(4)
N2 C15 1.336(4)
N2 N1 1.349(3)
N2 C17 1.468(4)
N1 C12 1.328(4)
N1 C16 1.461(4)
C11 C12 1.387(4)
C11 C15 1.395(4)
C5 C4 1.419(4)
C5 H5 0.9500
C12 H12 0.9500
C15 H15 0.9500
C9 C10 1.410(5)
C9 C8 1.422(5)
C9 H9 0.9500
C16 H16A 0.9800
C16 H16B 0.9800
C16 H16C 0.9800
C7 C6 1.410(5)
C7 C8 1.417(5)
C7 H7 0.9500
C2 C3 1.415(4)
C2 H2 0.9500
C17 H17A 0.9800
C17 H17B 0.9800
C17 H17C 0.9800
C4 C3 1.421(4)
C4 H4 0.9500
C8 H8 0.9500
C3 H3 0.9500
C6 C10 1.425(5)
C6 H6 0.9500
C10 H10 0.9500
